data_1572747
loop_
_publ_author_name
'Guo, Jia-Dong'
'Korsaye, Feven-Alemu'
'Schutz, Dorian'
'Ciofini, Ilaria'
'Miesch, Laurence'

_publ_section_title
;
 Photocatalyst-free, visible-light-induced regio- and stereoselective
 synthesis of phosphorylated enamines from <i>N</i>-allenamides <i>via</i>
 [1,3]-sulfonyl shift at room temperature.
;
_journal_issue 43
_journal_name_full 'Chemical science'
_journal_page_first 17962
_journal_page_last 17970
_journal_paper_doi 10.1039/d4sc05190d
_journal_volume 15
_journal_year 2024
_chemical_formula_moiety 'C30 H26 Br F3 N O3 P S'
_chemical_formula_sum 'C30 H26 Br F3 N O3 P S'
_chemical_formula_weight 648.46
_space_group_crystal_system triclinic
_space_group_IT_number 2
_space_group_name_Hall '-P 1'
_space_group_name_H-M_alt 'P -1'
_atom_sites_solution_hydrogens geom
_audit_creation_method SHELXL-2018/3
_audit_update_record
;
2023-07-13 deposited with the CCDC.	2024-10-02 downloaded from the CCDC.
;
_cell_angle_alpha 112.2560(10)
_cell_angle_beta 111.385(2)
_cell_angle_gamma 90.4840(10)
_cell_formula_units_Z 2
_cell_length_a 10.2345(4)
_cell_length_b 12.0047(4)
_cell_length_c 13.9944(6)
_cell_measurement_reflns_used 9944
_cell_measurement_temperature 120(2)
_cell_measurement_theta_max 29.93
_cell_measurement_theta_min 2.16
_cell_volume 1460.15(10)
_computing_cell_refinement 'Bruker SAINT'
_computing_data_collection 'Bruker APEX3'
_computing_data_reduction 'Bruker SAINT'
_computing_molecular_graphics 'Bruker SHELXTL'
_computing_publication_material 'Bruker SHELXTL'
_computing_structure_refinement 'SHELXL-2019/3(Sheldrick, 2019)'
_computing_structure_solution 'SHELXT 2018/2 (Sheldrick, 2018)'
_diffrn_ambient_temperature 120(2)
_diffrn_measured_fraction_theta_full 1.000
_diffrn_measured_fraction_theta_max 0.998
_diffrn_measurement_device_type 'Bruker PHOTON-III CPAD'
_diffrn_measurement_method '\f and \w shuterless scans'
_diffrn_radiation_type MoK\a
_diffrn_radiation_wavelength 0.71073
_diffrn_reflns_av_R_equivalents 0.0478
_diffrn_reflns_av_unetI/netI 0.0243
_diffrn_reflns_Laue_measured_fraction_full 1.000
_diffrn_reflns_Laue_measured_fraction_max 0.998
_diffrn_reflns_limit_h_max 14
_diffrn_reflns_limit_h_min -14
_diffrn_reflns_limit_k_max 16
_diffrn_reflns_limit_k_min -14
_diffrn_reflns_limit_l_max 19
_diffrn_reflns_limit_l_min -19
_diffrn_reflns_number 79769
_diffrn_reflns_point_group_measured_fraction_full 1.000
_diffrn_reflns_point_group_measured_fraction_max 0.998
_diffrn_reflns_theta_full 25.242
_diffrn_reflns_theta_max 30.122
_diffrn_reflns_theta_min 1.945
_diffrn_source 'Mo-ImuS 3.0 microfocus tube'
_exptl_absorpt_coefficient_mu 1.585
_exptl_absorpt_correction_T_max 0.7460
_exptl_absorpt_correction_T_min 0.6389
_exptl_absorpt_correction_type multi-scan
_exptl_absorpt_process_details sadabs
_exptl_crystal_colour colourless
_exptl_crystal_density_diffrn 1.475
_exptl_crystal_density_meas ?
_exptl_crystal_description needle
_exptl_crystal_F_000 660
_exptl_crystal_size_max 0.200
_exptl_crystal_size_mid 0.120
_exptl_crystal_size_min 0.120
_refine_diff_density_max 1.611
_refine_diff_density_min -1.708
_refine_diff_density_rms 0.069
_refine_ls_extinction_method none
_refine_ls_goodness_of_fit_ref 1.012
_refine_ls_hydrogen_treatment constr
_refine_ls_matrix_type full
_refine_ls_number_parameters 362
_refine_ls_number_reflns 8606
_refine_ls_number_restraints 0
_refine_ls_restrained_S_all 1.012
_refine_ls_R_factor_all 0.0513
_refine_ls_R_factor_gt 0.0379
_refine_ls_shift/su_max 0.002
_refine_ls_shift/su_mean 0.001
_refine_ls_structure_factor_coef Fsqd
_refine_ls_weighting_details 'w=1/[\s^2^(Fo^2^)+(0.0367P)^2^+1.5957P] where P=(Fo^2^+2Fc^2^)/3'
_refine_ls_weighting_scheme calc
_refine_ls_wR_factor_gt 0.0870
_refine_ls_wR_factor_ref 0.0961
_reflns_Friedel_coverage 0.000
_reflns_number_gt 7140
_reflns_number_total 8606
_reflns_threshold_expression 'I > 2\s(I)'
_cod_data_source_file d4sc05190d2.cif
_cod_data_source_block elmjd230705
_cod_depositor_comments
;
The following automatic conversions were performed:

data item '_exptl_crystal_density_meas' value 'none' was changed to
'?' -- the value is perceived as not measured.

Automatic conversion script
Id: cif_fix_values 8170 2020-07-09 18:12:32Z antanas 

 Adding full bibliography for 1572747--1572749.cif.
;
_cod_database_code 1572747
_shelx_shelxl_version_number 2018/3
_shelx_space_group_comment
;
The symmetry employed for this shelxl refinement is uniquely defined
by the following loop, which should always be used as a source of
symmetry information in preference to the above space-group names.
They are only intended as comments.
;
_shelx_estimated_absorpt_t_min 0.742
_shelx_estimated_absorpt_t_max 0.833

loop_
_space_group_symop_operation_xyz
'x, y, z'
'-x, -y, -z'

loop_
_atom_site_label
_atom_site_type_symbol
_atom_site_fract_x
_atom_site_fract_y
_atom_site_fract_z
_atom_site_U_iso_or_equiv
_atom_site_adp_type
_atom_site_occupancy
_atom_site_site_symmetry_order
_atom_site_calc_flag
_atom_site_refinement_flags_posn
_atom_site_refinement_flags_adp
_atom_site_refinement_flags_occupancy
_atom_site_disorder_assembly
_atom_site_disorder_group
S1 S 0.63607(4) 0.16420(4) 0.72385(3) 0.01798(9) Uani 1 1 d . . . . .
O1 O 0.54855(14) 0.05223(12) 0.63268(11) 0.0233(3) Uani 1 1 d . . . . .
O2 O 0.77209(14) 0.15681(12) 0.80074(11) 0.0246(3) Uani 1 1 d . . . . .
C1 C 0.53904(19) 0.23196(16) 0.80685(14) 0.0200(3) Uani 1 1 d . . . . .
C2 C 0.4078(2) 0.26109(19) 0.75778(17) 0.0279(4) Uani 1 1 d . . . . .
H2 H 0.370232 0.245921 0.680271 0.034 Uiso 1 1 calc R U . . .
C3 C 0.3317(2) 0.3126(2) 0.82302(19) 0.0325(4) Uani 1 1 d . . . . .
H3 H 0.241350 0.332360 0.789536 0.039 Uiso 1 1 calc R U . . .
C4 C 0.3856(2) 0.3360(2) 0.93685(19) 0.0340(5) Uani 1 1 d . . . . .
C5 C 0.5146(3) 0.3025(3) 0.98254(19) 0.0452(6) Uani 1 1 d . . . . .
H5 H 0.550707 0.314494 1.059266 0.054 Uiso 1 1 calc R U . . .
C6 C 0.5928(2) 0.2515(2) 0.91879(17) 0.0362(5) Uani 1 1 d . . . . .
H6 H 0.682331 0.230282 0.951868 0.043 Uiso 1 1 calc R U . . .
C7 C 0.3066(3) 0.3980(3) 1.0093(2) 0.0508(7) Uani 1 1 d . . . . .
H7A H 0.328589 0.370829 1.070448 0.076 Uiso 1 1 calc R U . . .
H7B H 0.203931 0.376696 0.963517 0.076 Uiso 1 1 calc R U . . .
H7C H 0.335901 0.486685 1.041134 0.076 Uiso 1 1 calc R U . . .
C8 C 0.65987(18) 0.26732(15) 0.67032(14) 0.0173(3) Uani 1 1 d . . . . .
C9 C 0.58329(18) 0.23458(15) 0.55852(14) 0.0178(3) Uani 1 1 d . . . . .
H9 H 0.529068 0.154512 0.516636 0.021 Uiso 1 1 calc R U . . .
N1 N 0.57656(16) 0.30399(13) 0.50131(12) 0.0189(3) Uani 1 1 d . . . . .
H1 H 0.612839 0.382268 0.538491 0.023 Uiso 1 1 calc R U . . .
C10 C 0.51013(18) 0.25182(15) 0.37856(14) 0.0175(3) Uani 1 1 d . . . . .
H10 H 0.493823 0.160984 0.352072 0.021 Uiso 1 1 calc R U . . .
P1 P 0.33381(5) 0.29740(4) 0.33105(4) 0.01900(9) Uani 1 1 d . . . . .
O3 O 0.33823(15) 0.43177(12) 0.36597(12) 0.0269(3) Uani 1 1 d . . . . .
C11 C 0.2520(2) 0.21014(17) 0.18089(15) 0.0235(3) Uani 1 1 d . . . . .
C12 C 0.1230(2) 0.2380(2) 0.12385(18) 0.0345(5) Uani 1 1 d . . . . .
H12 H 0.083091 0.300601 0.164254 0.041 Uiso 1 1 calc R U . . .
C13 C 0.0524(3) 0.1750(3) 0.0084(2) 0.0470(6) Uani 1 1 d . . . . .
H13 H -0.036073 0.194070 -0.030011 0.056 Uiso 1 1 calc R U . . .
C14 C 0.1098(3) 0.0850(3) -0.0509(2) 0.0508(7) Uani 1 1 d . . . . .
H14 H 0.061876 0.043032 -0.130207 0.061 Uiso 1 1 calc R U . . .
C15 C 0.2367(3) 0.0557(3) 0.0045(2) 0.0555(8) Uani 1 1 d . . . . .
H15 H 0.275799 -0.006904 -0.036691 0.067 Uiso 1 1 calc R U . . .
C16 C 0.3082(3) 0.1173(2) 0.12099(18) 0.0418(6) Uani 1 1 d . . . . .
H16 H 0.394964 0.095903 0.159177 0.050 Uiso 1 1 calc R U . . .
C17 C 0.23214(19) 0.23919(17) 0.38847(15) 0.0225(3) Uani 1 1 d . . . . .
C18 C 0.2033(2) 0.1146(2) 0.3603(2) 0.0322(4) Uani 1 1 d . . . . .
H18 H 0.235792 0.058255 0.308461 0.039 Uiso 1 1 calc R U . . .
C19 C 0.1273(3) 0.0724(2) 0.4075(2) 0.0432(6) Uani 1 1 d . . . . .
H19 H 0.110380 -0.012291 0.390111 0.052 Uiso 1 1 calc R U . . .
C20 C 0.0762(3) 0.1544(3) 0.4803(2) 0.0459(6) Uani 1 1 d . . . . .
H20 H 0.024150 0.125808 0.512903 0.055 Uiso 1 1 calc R U . . .
C21 C 0.1005(3) 0.2769(3) 0.5056(2) 0.0453(6) Uani 1 1 d . . . . .
H21 H 0.063242 0.332323 0.554362 0.054 Uiso 1 1 calc R U . . .
C22 C 0.1793(2) 0.3207(2) 0.46043(18) 0.0328(4) Uani 1 1 d . . . . .
H22 H 0.196666 0.405657 0.478756 0.039 Uiso 1 1 calc R U . . .
C23 C 0.61089(19) 0.28340(16) 0.33149(14) 0.0205(3) Uani 1 1 d . . . . .
C24 C 0.7028(2) 0.20549(17) 0.29978(17) 0.0260(4) Uani 1 1 d . . . . .
C25 C 0.8007(2) 0.2380(2) 0.26347(19) 0.0340(5) Uani 1 1 d . . . . .
H25 H 0.862336 0.183637 0.242982 0.041 Uiso 1 1 calc R U . . .
C26 C 0.8078(3) 0.3500(2) 0.25739(19) 0.0363(5) Uani 1 1 d . . . . .
H26 H 0.874600 0.373064 0.232812 0.044 Uiso 1 1 calc R U . . .
C27 C 0.7178(3) 0.4284(2) 0.28703(19) 0.0354(5) Uani 1 1 d . . . . .
H27 H 0.722006 0.504936 0.281951 0.043 Uiso 1 1 calc R U . . .
C28 C 0.6210(2) 0.39575(18) 0.32430(17) 0.0277(4) Uani 1 1 d . . . . .
H28 H 0.560450 0.451035 0.345305 0.033 Uiso 1 1 calc R U . . .
Br1 Br 0.69570(2) 0.04936(2) 0.30257(3) 0.04223(8) Uani 1 1 d . . . . .
C29 C 0.76029(18) 0.38511(16) 0.75306(14) 0.0190(3) Uani 1 1 d . . . . .
H29A H 0.773514 0.397059 0.830202 0.023 Uiso 1 1 calc R U . . .
H29B H 0.717247 0.453787 0.738824 0.023 Uiso 1 1 calc R U . . .
C30 C 0.9034(2) 0.38763(19) 0.74587(19) 0.0301(4) Uani 1 1 d . . . . .
F1 F 0.89606(15) 0.39023(16) 0.64928(13) 0.0483(4) Uani 1 1 d . . . . .
F2 F 0.99543(14) 0.48843(13) 0.82863(13) 0.0437(3) Uani 1 1 d . . . . .
F3 F 0.96536(14) 0.29243(13) 0.75444(15) 0.0493(4) Uani 1 1 d . . . . .

loop_
_atom_site_aniso_label
_atom_site_aniso_U_11
_atom_site_aniso_U_22
_atom_site_aniso_U_33
_atom_site_aniso_U_23
_atom_site_aniso_U_13
_atom_site_aniso_U_12
S1 0.01962(19) 0.01836(18) 0.01570(18) 0.00790(15) 0.00575(15) 0.00366(14)
O1 0.0293(7) 0.0185(6) 0.0199(6) 0.0071(5) 0.0081(5) 0.0003(5)
O2 0.0237(6) 0.0276(7) 0.0222(6) 0.0133(5) 0.0053(5) 0.0088(5)
C1 0.0219(8) 0.0202(8) 0.0186(8) 0.0082(6) 0.0085(7) 0.0018(6)
C2 0.0283(9) 0.0366(10) 0.0259(9) 0.0176(8) 0.0131(8) 0.0120(8)
C3 0.0332(11) 0.0397(11) 0.0403(12) 0.0242(10) 0.0229(9) 0.0151(9)
C4 0.0396(12) 0.0345(11) 0.0374(11) 0.0138(9) 0.0263(10) 0.0068(9)
C5 0.0422(13) 0.0736(18) 0.0209(10) 0.0166(11) 0.0165(9) 0.0129(12)
C6 0.0292(10) 0.0599(15) 0.0216(9) 0.0187(10) 0.0101(8) 0.0121(10)
C7 0.0622(17) 0.0553(16) 0.0546(16) 0.0215(13) 0.0453(15) 0.0180(13)
C8 0.0172(7) 0.0182(7) 0.0174(7) 0.0076(6) 0.0074(6) 0.0034(6)
C9 0.0184(7) 0.0181(7) 0.0174(7) 0.0071(6) 0.0080(6) 0.0040(6)
N1 0.0231(7) 0.0170(6) 0.0137(6) 0.0053(5) 0.0053(5) 0.0016(5)
C10 0.0194(7) 0.0170(7) 0.0149(7) 0.0061(6) 0.0060(6) 0.0013(6)
P1 0.0211(2) 0.01718(19) 0.0170(2) 0.00684(16) 0.00586(16) 0.00415(16)
O3 0.0333(7) 0.0179(6) 0.0260(7) 0.0086(5) 0.0084(6) 0.0065(5)
C11 0.0232(8) 0.0256(9) 0.0181(8) 0.0088(7) 0.0047(7) 0.0009(7)
C12 0.0274(10) 0.0428(12) 0.0279(10) 0.0163(9) 0.0034(8) 0.0067(9)
C13 0.0344(12) 0.0621(17) 0.0300(11) 0.0210(12) -0.0047(10) 0.0005(11)
C14 0.0483(15) 0.0593(17) 0.0198(10) 0.0073(10) -0.0034(10) -0.0089(12)
C15 0.0536(16) 0.0598(17) 0.0228(11) -0.0052(11) 0.0060(11) 0.0075(13)
C16 0.0364(12) 0.0449(13) 0.0225(10) 0.0007(9) 0.0023(9) 0.0110(10)
C17 0.0186(8) 0.0260(9) 0.0228(8) 0.0105(7) 0.0077(7) 0.0061(7)
C18 0.0317(10) 0.0291(10) 0.0458(12) 0.0187(9) 0.0224(9) 0.0094(8)
C19 0.0391(12) 0.0450(13) 0.0600(16) 0.0314(12) 0.0250(12) 0.0052(10)
C20 0.0306(11) 0.0717(18) 0.0418(13) 0.0270(13) 0.0175(10) -0.0030(11)
C21 0.0370(12) 0.0596(16) 0.0357(12) 0.0072(11) 0.0235(10) 0.0038(11)
C22 0.0303(10) 0.0344(11) 0.0289(10) 0.0049(8) 0.0151(8) 0.0057(8)
C23 0.0221(8) 0.0210(8) 0.0147(7) 0.0052(6) 0.0057(6) -0.0018(6)
C24 0.0248(9) 0.0225(8) 0.0282(9) 0.0066(7) 0.0119(8) -0.0015(7)
C25 0.0304(10) 0.0328(11) 0.0356(11) 0.0056(9) 0.0188(9) -0.0028(8)
C26 0.0392(12) 0.0397(12) 0.0318(11) 0.0117(9) 0.0193(9) -0.0076(9)
C27 0.0481(13) 0.0307(10) 0.0325(11) 0.0152(9) 0.0192(10) -0.0029(9)
C28 0.0357(10) 0.0250(9) 0.0259(9) 0.0125(7) 0.0139(8) 0.0022(8)
Br1 0.03339(12) 0.02730(11) 0.07947(19) 0.02390(11) 0.03458(12) 0.01051(8)
C29 0.0181(7) 0.0191(7) 0.0187(8) 0.0070(6) 0.0070(6) 0.0023(6)
C30 0.0193(9) 0.0305(10) 0.0391(11) 0.0145(9) 0.0100(8) 0.0020(7)
F1 0.0351(7) 0.0731(11) 0.0502(9) 0.0272(8) 0.0295(7) 0.0078(7)
F2 0.0238(6) 0.0384(7) 0.0552(9) 0.0176(7) 0.0031(6) -0.0093(5)
F3 0.0224(6) 0.0407(8) 0.0894(12) 0.0308(8) 0.0227(7) 0.0133(6)

loop_
_atom_type_symbol
_atom_type_description
_atom_type_scat_dispersion_real
_atom_type_scat_dispersion_imag
_atom_type_scat_source
C C 0.0033 0.0016 'International Tables Vol C Tables 4.2.6.8 and 6.1.1.4'
H H 0.0000 0.0000 'International Tables Vol C Tables 4.2.6.8 and 6.1.1.4'
Br Br -0.2901 2.4595 'International Tables Vol C Tables 4.2.6.8 and 6.1.1.4'
F F 0.0171 0.0103 'International Tables Vol C Tables 4.2.6.8 and 6.1.1.4'
N N 0.0061 0.0033 'International Tables Vol C Tables 4.2.6.8 and 6.1.1.4'
O O 0.0106 0.0060 'International Tables Vol C Tables 4.2.6.8 and 6.1.1.4'
P P 0.1023 0.0942 'International Tables Vol C Tables 4.2.6.8 and 6.1.1.4'
S S 0.1246 0.1234 'International Tables Vol C Tables 4.2.6.8 and 6.1.1.4'

loop_
_geom_angle_atom_site_label_1
_geom_angle_atom_site_label_2
_geom_angle_atom_site_label_3
_geom_angle
_geom_angle_site_symmetry_1
_geom_angle_site_symmetry_3
_geom_angle_publ_flag
O1 S1 O2 118.08(8) . . ?
O1 S1 C8 109.41(8) . . ?
O2 S1 C8 109.58(8) . . ?
O1 S1 C1 107.99(8) . . ?
O2 S1 C1 106.07(8) . . ?
C8 S1 C1 104.86(8) . . ?
C6 C1 C2 120.65(18) . . ?
C6 C1 S1 119.70(15) . . ?
C2 C1 S1 119.62(14) . . ?
C1 C2 C3 119.24(18) . . ?
C1 C2 H2 120.4 . . ?
C3 C2 H2 120.4 . . ?
C2 C3 C4 121.1(2) . . ?
C2 C3 H3 119.5 . . ?
C4 C3 H3 119.5 . . ?
C5 C4 C3 118.35(19) . . ?
C5 C4 C7 120.5(2) . . ?
C3 C4 C7 121.2(2) . . ?
C4 C5 C6 121.4(2) . . ?
C4 C5 H5 119.3 . . ?
C6 C5 H5 119.3 . . ?
C1 C6 C5 119.2(2) . . ?
C1 C6 H6 120.4 . . ?
C5 C6 H6 120.4 . . ?
C4 C7 H7A 109.5 . . ?
C4 C7 H7B 109.5 . . ?
H7A C7 H7B 109.5 . . ?
C4 C7 H7C 109.5 . . ?
H7A C7 H7C 109.5 . . ?
H7B C7 H7C 109.5 . . ?
C9 C8 C29 127.01(15) . . ?
C9 C8 S1 116.56(13) . . ?
C29 C8 S1 116.41(12) . . ?
N1 C9 C8 126.63(16) . . ?
N1 C9 H9 116.7 . . ?
C8 C9 H9 116.7 . . ?
C9 N1 C10 121.16(14) . . ?
C9 N1 H1 119.4 . . ?
C10 N1 H1 119.4 . . ?
N1 C10 C23 110.36(14) . . ?
N1 C10 P1 110.01(12) . . ?
C23 C10 P1 114.48(12) . . ?
N1 C10 H10 107.2 . . ?
C23 C10 H10 107.2 . . ?
P1 C10 H10 107.2 . . ?
O3 P1 C17 110.86(9) . . ?
O3 P1 C11 113.69(8) . . ?
C17 P1 C11 105.89(9) . . ?
O3 P1 C10 114.36(8) . . ?
C17 P1 C10 105.51(8) . . ?
C11 P1 C10 105.84(8) . . ?
C16 C11 C12 119.25(19) . . ?
C16 C11 P1 124.26(15) . . ?
C12 C11 P1 116.48(16) . . ?
C13 C12 C11 120.3(2) . . ?
C13 C12 H12 119.8 . . ?
C11 C12 H12 119.8 . . ?
C14 C13 C12 120.2(2) . . ?
C14 C13 H13 119.9 . . ?
C12 C13 H13 119.9 . . ?
C13 C14 C15 120.1(2) . . ?
C13 C14 H14 119.9 . . ?
C15 C14 H14 119.9 . . ?
C14 C15 C16 120.3(3) . . ?
C14 C15 H15 119.8 . . ?
C16 C15 H15 119.8 . . ?
C11 C16 C15 119.8(2) . . ?
C11 C16 H16 120.1 . . ?
C15 C16 H16 120.1 . . ?
C22 C17 C18 119.73(19) . . ?
C22 C17 P1 118.79(16) . . ?
C18 C17 P1 121.47(15) . . ?
C19 C18 C17 120.3(2) . . ?
C19 C18 H18 119.9 . . ?
C17 C18 H18 119.9 . . ?
C18 C19 C20 119.7(2) . . ?
C18 C19 H19 120.2 . . ?
C20 C19 H19 120.2 . . ?
C21 C20 C19 120.3(2) . . ?
C21 C20 H20 119.9 . . ?
C19 C20 H20 119.9 . . ?
C20 C21 C22 120.6(2) . . ?
C20 C21 H21 119.7 . . ?
C22 C21 H21 119.7 . . ?
C17 C22 C21 119.4(2) . . ?
C17 C22 H22 120.3 . . ?
C21 C22 H22 120.3 . . ?
C28 C23 C24 116.99(17) . . ?
C28 C23 C10 120.71(17) . . ?
C24 C23 C10 122.20(16) . . ?
C25 C24 C23 121.99(19) . . ?
C25 C24 Br1 117.25(16) . . ?
C23 C24 Br1 120.76(14) . . ?
C26 C25 C24 119.5(2) . . ?
C26 C25 H25 120.3 . . ?
C24 C25 H25 120.3 . . ?
C25 C26 C27 119.97(19) . . ?
C25 C26 H26 120.0 . . ?
C27 C26 H26 120.0 . . ?
C26 C27 C28 120.3(2) . . ?
C26 C27 H27 119.9 . . ?
C28 C27 H27 119.9 . . ?
C27 C28 C23 121.3(2) . . ?
C27 C28 H28 119.3 . . ?
C23 C28 H28 119.3 . . ?
C8 C29 C30 112.70(15) . . ?
C8 C29 H29A 109.1 . . ?
C30 C29 H29A 109.1 . . ?
C8 C29 H29B 109.1 . . ?
C30 C29 H29B 109.1 . . ?
H29A C29 H29B 107.8 . . ?
F3 C30 F1 106.80(19) . . ?
F3 C30 F2 106.34(17) . . ?
F1 C30 F2 105.96(17) . . ?
F3 C30 C29 113.79(17) . . ?
F1 C30 C29 112.25(16) . . ?
F2 C30 C29 111.20(17) . . ?

loop_
_geom_bond_atom_site_label_1
_geom_bond_atom_site_label_2
_geom_bond_distance
_geom_bond_site_symmetry_2
_geom_bond_publ_flag
S1 O1 1.4437(13) . ?
S1 O2 1.4441(13) . ?
S1 C8 1.7273(17) . ?
S1 C1 1.7708(18) . ?
C1 C6 1.379(3) . ?
C1 C2 1.384(3) . ?
C2 C3 1.386(3) . ?
C2 H2 0.9500 . ?
C3 C4 1.392(3) . ?
C3 H3 0.9500 . ?
C4 C5 1.379(3) . ?
C4 C7 1.508(3) . ?
C5 C6 1.388(3) . ?
C5 H5 0.9500 . ?
C6 H6 0.9500 . ?
C7 H7A 0.9800 . ?
C7 H7B 0.9800 . ?
C7 H7C 0.9800 . ?
C8 C9 1.361(2) . ?
C8 C29 1.505(2) . ?
C9 N1 1.344(2) . ?
C9 H9 0.9500 . ?
N1 C10 1.460(2) . ?
N1 H1 0.8800 . ?
C10 C23 1.523(2) . ?
C10 P1 1.8480(18) . ?
C10 H10 1.0000 . ?
P1 O3 1.4928(14) . ?
P1 C17 1.7999(19) . ?
P1 C11 1.8025(19) . ?
C11 C16 1.389(3) . ?
C11 C12 1.390(3) . ?
C12 C13 1.385(3) . ?
C12 H12 0.9500 . ?
C13 C14 1.374(4) . ?
C13 H13 0.9500 . ?
C14 C15 1.375(4) . ?
C14 H14 0.9500 . ?
C15 C16 1.395(3) . ?
C15 H15 0.9500 . ?
C16 H16 0.9500 . ?
C17 C22 1.387(3) . ?
C17 C18 1.394(3) . ?
C18 C19 1.385(3) . ?
C18 H18 0.9500 . ?
C19 C20 1.385(4) . ?
C19 H19 0.9500 . ?
C20 C21 1.373(4) . ?
C20 H20 0.9500 . ?
C21 C22 1.395(3) . ?
C21 H21 0.9500 . ?
C22 H22 0.9500 . ?
C23 C28 1.396(3) . ?
C23 C24 1.401(3) . ?
C24 C25 1.389(3) . ?
C24 Br1 1.891(2) . ?
C25 C26 1.383(3) . ?
C25 H25 0.9500 . ?
C26 C27 1.379(3) . ?
C26 H26 0.9500 . ?
C27 C28 1.390(3) . ?
C27 H27 0.9500 . ?
C28 H28 0.9500 . ?
C29 C30 1.505(3) . ?
C29 H29A 0.9900 . ?
C29 H29B 0.9900 . ?
C30 F3 1.335(2) . ?
C30 F1 1.339(3) . ?
C30 F2 1.348(2) . ?

loop_
_geom_torsion_atom_site_label_1
_geom_torsion_atom_site_label_2
_geom_torsion_atom_site_label_3
_geom_torsion_atom_site_label_4
_geom_torsion
_geom_torsion_site_symmetry_1
_geom_torsion_site_symmetry_2
_geom_torsion_site_symmetry_3
_geom_torsion_site_symmetry_4
_geom_torsion_publ_flag
O1 S1 C1 C6 119.72(18) . . . . ?
O2 S1 C1 C6 -7.77(19) . . . . ?
C8 S1 C1 C6 -123.70(18) . . . . ?
O1 S1 C1 C2 -58.15(17) . . . . ?
O2 S1 C1 C2 174.37(15) . . . . ?
C8 S1 C1 C2 58.44(17) . . . . ?
C6 C1 C2 C3 1.3(3) . . . . ?
S1 C1 C2 C3 179.16(16) . . . . ?
C1 C2 C3 C4 0.3(3) . . . . ?
C2 C3 C4 C5 -2.3(4) . . . . ?
C2 C3 C4 C7 176.8(2) . . . . ?
C3 C4 C5 C6 2.8(4) . . . . ?
C7 C4 C5 C6 -176.4(3) . . . . ?
C2 C1 C6 C5 -0.9(4) . . . . ?
S1 C1 C6 C5 -178.7(2) . . . . ?
C4 C5 C6 C1 -1.2(4) . . . . ?
O1 S1 C8 C9 7.13(16) . . . . ?
O2 S1 C8 C9 138.06(13) . . . . ?
C1 S1 C8 C9 -108.47(14) . . . . ?
O1 S1 C8 C29 -174.38(12) . . . . ?
O2 S1 C8 C29 -43.45(15) . . . . ?
C1 S1 C8 C29 70.01(14) . . . . ?
C29 C8 C9 N1 -3.9(3) . . . . ?
S1 C8 C9 N1 174.40(14) . . . . ?
C8 C9 N1 C10 169.50(16) . . . . ?
C9 N1 C10 C23 -127.70(17) . . . . ?
C9 N1 C10 P1 105.04(16) . . . . ?
N1 C10 P1 O3 62.42(14) . . . . ?
C23 C10 P1 O3 -62.51(14) . . . . ?
N1 C10 P1 C17 -59.67(13) . . . . ?
C23 C10 P1 C17 175.40(12) . . . . ?
N1 C10 P1 C11 -171.64(11) . . . . ?
C23 C10 P1 C11 63.43(14) . . . . ?
O3 P1 C11 C16 134.0(2) . . . . ?
C17 P1 C11 C16 -104.1(2) . . . . ?
C10 P1 C11 C16 7.6(2) . . . . ?
O3 P1 C11 C12 -47.28(19) . . . . ?
C17 P1 C11 C12 74.67(18) . . . . ?
C10 P1 C11 C12 -173.63(16) . . . . ?
C16 C11 C12 C13 -0.9(3) . . . . ?
P1 C11 C12 C13 -179.68(19) . . . . ?
C11 C12 C13 C14 -0.5(4) . . . . ?
C12 C13 C14 C15 1.1(5) . . . . ?
C13 C14 C15 C16 -0.3(5) . . . . ?
C12 C11 C16 C15 1.6(4) . . . . ?
P1 C11 C16 C15 -179.7(2) . . . . ?
C14 C15 C16 C11 -1.0(5) . . . . ?
O3 P1 C17 C22 -3.82(18) . . . . ?
C11 P1 C17 C22 -127.57(16) . . . . ?
C10 P1 C17 C22 120.50(16) . . . . ?
O3 P1 C17 C18 174.81(16) . . . . ?
C11 P1 C17 C18 51.05(18) . . . . ?
C10 P1 C17 C18 -60.88(18) . . . . ?
C22 C17 C18 C19 -2.8(3) . . . . ?
P1 C17 C18 C19 178.63(18) . . . . ?
C17 C18 C19 C20 2.0(4) . . . . ?
C18 C19 C20 C21 0.0(4) . . . . ?
C19 C20 C21 C22 -1.4(4) . . . . ?
C18 C17 C22 C21 1.4(3) . . . . ?
P1 C17 C22 C21 -179.93(18) . . . . ?
C20 C21 C22 C17 0.6(4) . . . . ?
N1 C10 C23 C28 -82.9(2) . . . . ?
P1 C10 C23 C28 41.8(2) . . . . ?
N1 C10 C23 C24 93.3(2) . . . . ?
P1 C10 C23 C24 -141.92(15) . . . . ?
C28 C23 C24 C25 0.5(3) . . . . ?
C10 C23 C24 C25 -175.93(18) . . . . ?
C28 C23 C24 Br1 -178.47(14) . . . . ?
C10 C23 C24 Br1 5.1(2) . . . . ?
C23 C24 C25 C26 -0.5(3) . . . . ?
Br1 C24 C25 C26 178.50(17) . . . . ?
C24 C25 C26 C27 -0.1(3) . . . . ?
C25 C26 C27 C28 0.7(3) . . . . ?
C26 C27 C28 C23 -0.8(3) . . . . ?
C24 C23 C28 C27 0.2(3) . . . . ?
C10 C23 C28 C27 176.60(18) . . . . ?
C9 C8 C29 C30 -79.0(2) . . . . ?
S1 C8 C29 C30 102.71(16) . . . . ?
C8 C29 C30 F3 -53.4(2) . . . . ?
C8 C29 C30 F1 68.0(2) . . . . ?
C8 C29 C30 F2 -173.45(16) . . . . ?
